data_7241353
loop_
_publ_author_name
'Liu, Shan-Shan'
'Liu, Bin'
'Ding, Man-Man'
'Meng, Yin-Shan'
'Jing, Jia-Hui'
'Zhang, Yi-Quan'
'Wang, Xincheng'
'Lin, Shijing'

_publ_section_title
;
 Substituent effects of auxiliary ligand in mononuclear dibenzoylmethane
 DyIII/ErIII complexes: Single-molecule magnetic behavior and luminescence
 properties
;
_journal_name_full CrystEngComm
_journal_paper_doi 10.1039/D0CE01147A
_journal_year 2020
_chemical_formula_sum 'C57 H45 Er N2 O6'
_chemical_formula_weight 1021.21
_space_group_IT_number 14
_space_group_name_Hall '-P 2yn'
_space_group_name_H-M_alt 'P 1 21/n 1'
_symmetry_cell_setting monoclinic
_symmetry_space_group_name_H-M 'P 1 21/n 1'
_atom_sites_solution_hydrogens geom
_atom_sites_solution_primary direct
_atom_sites_solution_secondary difmap
_audit_creation_method SHELXL-97
_audit_update_record
;
2020-06-28 deposited with the CCDC.	2020-10-05 downloaded from the CCDC.
;
_cell_angle_alpha 90.00
_cell_angle_beta 99.710(2)
_cell_angle_gamma 90.00
_cell_formula_units_Z 4
_cell_length_a 12.4741(11)
_cell_length_b 23.658(2)
_cell_length_c 16.9381(15)
_cell_measurement_reflns_used 4262
_cell_measurement_temperature 298(2)
_cell_measurement_theta_max 25.969
_cell_measurement_theta_min 2.217
_cell_volume 4927.0(7)
_computing_cell_refinement 'Bruker SMART'
_computing_data_collection 'Bruker SMART'
_computing_data_reduction 'Bruker SHELXTL'
_computing_molecular_graphics 'Bruker SHELXTL'
_computing_publication_material 'Bruker SHELXTL'
_computing_structure_refinement 'SHELXL-97 (Sheldrick, 1997)'
_computing_structure_solution 'SHELXS-97 (Sheldrick, 1990)'
_diffrn_ambient_temperature 298(2)
_diffrn_measured_fraction_theta_full 0.996
_diffrn_measured_fraction_theta_max 0.996
_diffrn_measurement_device_type 'CCD area detector'
_diffrn_measurement_method 'phi and omega scans'
_diffrn_radiation_monochromator graphite
_diffrn_radiation_source 'fine-focus sealed tube'
_diffrn_radiation_type MoK\a
_diffrn_radiation_wavelength 0.71073
_diffrn_reflns_av_R_equivalents 0.0851
_diffrn_reflns_av_sigmaI/netI 0.1005
_diffrn_reflns_limit_h_max 7
_diffrn_reflns_limit_h_min -14
_diffrn_reflns_limit_k_max 22
_diffrn_reflns_limit_k_min -28
_diffrn_reflns_limit_l_max 19
_diffrn_reflns_limit_l_min -20
_diffrn_reflns_number 25301
_diffrn_reflns_theta_full 25.02
_diffrn_reflns_theta_max 25.02
_diffrn_reflns_theta_min 2.11
_exptl_absorpt_coefficient_mu 1.755
_exptl_absorpt_correction_T_max 0.9492
_exptl_absorpt_correction_T_min 0.7095
_exptl_absorpt_correction_type multi-scan
_exptl_absorpt_process_details sadabs
_exptl_crystal_density_diffrn 1.377
_exptl_crystal_density_method 'not measured'
_exptl_crystal_description block
_exptl_crystal_F_000 2068
_exptl_crystal_size_max 0.21
_exptl_crystal_size_mid 0.10
_exptl_crystal_size_min 0.03
_refine_diff_density_max 1.590
_refine_diff_density_min -0.830
_refine_diff_density_rms 0.099
_refine_ls_extinction_method none
_refine_ls_goodness_of_fit_ref 1.008
_refine_ls_hydrogen_treatment mixed
_refine_ls_matrix_type full
_refine_ls_number_parameters 597
_refine_ls_number_reflns 8654
_refine_ls_number_restraints 0
_refine_ls_restrained_S_all 1.008
_refine_ls_R_factor_all 0.0939
_refine_ls_R_factor_gt 0.0536
_refine_ls_shift/su_max 0.001
_refine_ls_shift/su_mean 0.000
_refine_ls_structure_factor_coef Fsqd
_refine_ls_weighting_details 'calc w=1/[\s^2^(Fo^2^)+(0.0255P)^2^+0.0000P] where P=(Fo^2^+2Fc^2^)/3'
_refine_ls_weighting_scheme calc
_refine_ls_wR_factor_gt 0.0968
_refine_ls_wR_factor_ref 0.1047
_reflns_number_gt 5067
_reflns_number_total 8654
_reflns_threshold_expression >2sigma(I)
_cod_data_source_file d0ce01147a2.cif
_cod_data_source_block 190613a
_cod_depositor_comments
;
The following automatic conversions were performed:

data item '_symmetry_cell_setting' value 'Monoclinic' was changed to
'monoclinic' in accordance with the
/home/data/users/saulius/crontab/automatic-downloads/rss-feeds/RSC/lib/dictionaries/cif_core.dic
dictionary named 'cif_core.dic' version 2.4.2 last updated on
2011-04-26.

Automatic conversion script
Id: cif_fix_values 7556 2019-12-06 15:28:31Z antanas 
;
_cod_original_cell_volume 4927.0(8)
_cod_original_sg_symbol_H-M P2(1)/n
_cod_database_code 7241353

loop_
_symmetry_equiv_pos_as_xyz
'x, y, z'
'-x+1/2, y+1/2, -z+1/2'
'-x, -y, -z'
'x-1/2, -y-1/2, z-1/2'

loop_
_atom_site_label
_atom_site_type_symbol
_atom_site_fract_x
_atom_site_fract_y
_atom_site_fract_z
_atom_site_U_iso_or_equiv
_atom_site_adp_type
_atom_site_occupancy
_atom_site_symmetry_multiplicity
_atom_site_calc_flag
_atom_site_refinement_flags
_atom_site_disorder_assembly
_atom_site_disorder_group
Er1 Er 0.71110(2) 0.191585(11) 0.087321(17) 0.05338(12) Uani 1 1 d . . .
N1 N 0.8965(4) 0.22387(18) 0.1657(3) 0.0526(13) Uani 1 1 d . . .
N2 N 0.7151(5) 0.2255(2) 0.2305(3) 0.0633(15) Uani 1 1 d . . .
O1 O 0.8306(3) 0.15129(16) 0.0145(3) 0.0600(12) Uani 1 1 d . . .
O2 O 0.6083(4) 0.16706(19) -0.0353(3) 0.0682(12) Uani 1 1 d . . .
O3 O 0.7689(3) 0.27095(16) 0.0245(2) 0.0618(12) Uani 1 1 d . . .
O4 O 0.5736(3) 0.25950(16) 0.0807(2) 0.0625(12) Uani 1 1 d . . .
O5 O 0.5715(3) 0.13921(17) 0.1243(3) 0.0684(13) Uani 1 1 d . . .
O6 O 0.7909(3) 0.11783(16) 0.1671(3) 0.0622(12) Uani 1 1 d . . .
C1 C 0.8278(6) 0.1277(3) -0.0535(4) 0.0658(19) Uani 1 1 d . . .
C2 C 0.7289(7) 0.1218(3) -0.1084(4) 0.087(2) Uani 1 1 d . . .
H2 H 0.7328 0.1037 -0.1566 0.104 Uiso 1 1 calc R . .
C3 C 0.6255(6) 0.1406(3) -0.0970(5) 0.0657(19) Uani 1 1 d . . .
C4 C 0.9303(6) 0.1022(3) -0.0727(5) 0.0640(19) Uani 1 1 d . . .
C5 C 1.0053(7) 0.0812(3) -0.0115(5) 0.086(2) Uani 1 1 d . . .
H5 H 0.9948 0.0856 0.0412 0.103 Uiso 1 1 calc R . .
C6 C 1.0964(8) 0.0537(3) -0.0277(6) 0.104(3) Uani 1 1 d . . .
H6 H 1.1473 0.0402 0.0145 0.125 Uiso 1 1 calc R . .
C7 C 1.1134(8) 0.0459(4) -0.1039(7) 0.112(3) Uani 1 1 d . . .
H7 H 1.1737 0.0258 -0.1140 0.135 Uiso 1 1 calc R . .
C8 C 1.0395(8) 0.0683(4) -0.1670(6) 0.115(3) Uani 1 1 d . . .
H8 H 1.0518 0.0648 -0.2195 0.138 Uiso 1 1 calc R . .
C9 C 0.9484(7) 0.0954(3) -0.1510(5) 0.097(3) Uani 1 1 d . . .
H9 H 0.8979 0.1095 -0.1932 0.116 Uiso 1 1 calc R . .
C10 C 0.5315(6) 0.1291(3) -0.1643(5) 0.0651(19) Uani 1 1 d . . .
C11 C 0.4298(7) 0.1232(3) -0.1433(5) 0.083(2) Uani 1 1 d . . .
H11 H 0.4217 0.1245 -0.0898 0.099 Uiso 1 1 calc R . .
C12 C 0.3381(7) 0.1150(3) -0.2038(7) 0.100(3) Uani 1 1 d . . .
H12 H 0.2696 0.1097 -0.1903 0.120 Uiso 1 1 calc R . .
C13 C 0.3512(9) 0.1151(3) -0.2835(6) 0.098(3) Uani 1 1 d . . .
H13 H 0.2904 0.1114 -0.3233 0.118 Uiso 1 1 calc R . .
C14 C 0.4513(8) 0.1206(3) -0.3048(5) 0.093(3) Uani 1 1 d . . .
H14 H 0.4599 0.1199 -0.3583 0.112 Uiso 1 1 calc R . .
C15 C 0.5399(6) 0.1271(3) -0.2440(5) 0.079(2) Uani 1 1 d . . .
H15 H 0.6086 0.1302 -0.2580 0.095 Uiso 1 1 calc R . .
C16 C 0.7347(5) 0.3211(2) 0.0064(3) 0.0511(16) Uani 1 1 d . . .
C17 C 0.6293(5) 0.3393(2) 0.0120(4) 0.0552(17) Uani 1 1 d . . .
H17 H 0.6071 0.3743 -0.0100 0.066 Uiso 1 1 calc R . .
C18 C 0.5547(5) 0.3082(3) 0.0486(3) 0.0516(15) Uani 1 1 d . . .
C19 C 0.8138(5) 0.3605(3) -0.0226(4) 0.0516(16) Uani 1 1 d . . .
C20 C 0.9054(6) 0.3390(3) -0.0487(4) 0.0632(18) Uani 1 1 d . . .
H20 H 0.9165 0.3001 -0.0475 0.076 Uiso 1 1 calc R . .
C21 C 0.9805(6) 0.3733(3) -0.0763(4) 0.076(2) Uani 1 1 d . . .
H21 H 1.0400 0.3576 -0.0948 0.092 Uiso 1 1 calc R . .
C22 C 0.9664(7) 0.4311(4) -0.0761(5) 0.086(2) Uani 1 1 d . . .
H22 H 1.0170 0.4545 -0.0942 0.104 Uiso 1 1 calc R . .
C23 C 0.8774(7) 0.4546(3) -0.0492(5) 0.087(2) Uani 1 1 d . . .
H23 H 0.8690 0.4936 -0.0482 0.105 Uiso 1 1 calc R . .
C24 C 0.8003(5) 0.4194(3) -0.0236(4) 0.0683(19) Uani 1 1 d . . .
H24 H 0.7395 0.4351 -0.0071 0.082 Uiso 1 1 calc R . .
C25 C 0.4446(5) 0.3344(2) 0.0532(4) 0.0524(16) Uani 1 1 d . . .
C26 C 0.3992(6) 0.3235(3) 0.1205(5) 0.079(2) Uani 1 1 d . . .
H26 H 0.4358 0.3006 0.1609 0.095 Uiso 1 1 calc R . .
C27 C 0.2953(6) 0.3474(3) 0.1283(5) 0.091(2) Uani 1 1 d . . .
H27 H 0.2656 0.3415 0.1744 0.109 Uiso 1 1 calc R . .
C28 C 0.2413(6) 0.3790(3) 0.0663(6) 0.085(2) Uani 1 1 d . . .
H28 H 0.1729 0.3934 0.0697 0.101 Uiso 1 1 calc R . .
C29 C 0.2863(6) 0.3899(3) -0.0007(5) 0.075(2) Uani 1 1 d . . .
H29 H 0.2488 0.4118 -0.0420 0.090 Uiso 1 1 calc R . .
C30 C 0.3892(6) 0.3679(3) -0.0066(4) 0.0676(19) Uani 1 1 d . . .
H30 H 0.4203 0.3761 -0.0515 0.081 Uiso 1 1 calc R . .
C31 C 0.5638(6) 0.1008(3) 0.1774(4) 0.0648(19) Uani 1 1 d . . .
C32 C 0.6533(6) 0.0752(3) 0.2267(4) 0.070(2) Uani 1 1 d . . .
H32 H 0.6396 0.0504 0.2664 0.084 Uiso 1 1 calc R . .
C33 C 0.7633(6) 0.0854(2) 0.2186(4) 0.0595(18) Uani 1 1 d . . .
C34 C 0.4492(6) 0.0824(3) 0.1829(4) 0.0644(19) Uani 1 1 d . . .
C35 C 0.3636(7) 0.1173(3) 0.1536(5) 0.094(3) Uani 1 1 d . . .
H35 H 0.3772 0.1520 0.1312 0.113 Uiso 1 1 calc R . .
C36 C 0.2567(7) 0.1016(4) 0.1570(6) 0.117(3) Uani 1 1 d . . .
H36 H 0.1999 0.1259 0.1372 0.141 Uiso 1 1 calc R . .
C37 C 0.2347(7) 0.0513(4) 0.1887(6) 0.106(3) Uani 1 1 d . . .
H37 H 0.1631 0.0404 0.1890 0.127 Uiso 1 1 calc R . .
C38 C 0.3183(8) 0.0170(4) 0.2201(5) 0.099(3) Uani 1 1 d . . .
H38 H 0.3030 -0.0168 0.2440 0.119 Uiso 1 1 calc R . .
C39 C 0.4272(7) 0.0309(3) 0.2176(5) 0.086(2) Uani 1 1 d . . .
H39 H 0.4832 0.0064 0.2384 0.104 Uiso 1 1 calc R . .
C40 C 0.8531(5) 0.0557(2) 0.2760(4) 0.0535(17) Uani 1 1 d . . .
C41 C 0.9600(6) 0.0746(3) 0.2790(4) 0.070(2) Uani 1 1 d . . .
H41 H 0.9741 0.1038 0.2454 0.084 Uiso 1 1 calc R . .
C42 C 1.0454(6) 0.0505(3) 0.3313(5) 0.083(2) Uani 1 1 d . . .
H42 H 1.1155 0.0644 0.3330 0.099 Uiso 1 1 calc R . .
C43 C 1.0285(7) 0.0069(3) 0.3803(5) 0.081(2) Uani 1 1 d . . .
H43 H 1.0862 -0.0097 0.4143 0.097 Uiso 1 1 calc R . .
C44 C 0.9238(7) -0.0120(3) 0.3780(4) 0.074(2) Uani 1 1 d . . .
H44 H 0.9114 -0.0416 0.4114 0.089 Uiso 1 1 calc R . .
C45 C 0.8361(6) 0.0115(3) 0.3277(4) 0.069(2) Uani 1 1 d . . .
H45 H 0.7662 -0.0020 0.3281 0.083 Uiso 1 1 calc R . .
C46 C 0.9836(6) 0.2238(2) 0.1292(4) 0.0615(18) Uani 1 1 d . . .
H46 H 0.9733 0.2213 0.0736 0.074 Uiso 1 1 calc R . .
C47 C 1.0890(6) 0.2272(3) 0.1715(4) 0.0673(19) Uani 1 1 d . . .
H47 H 1.1474 0.2276 0.1439 0.081 Uiso 1 1 calc R . .
C48 C 1.1079(6) 0.2301(3) 0.2541(5) 0.0664(19) Uani 1 1 d . . .
C49 C 1.0163(6) 0.2302(2) 0.2916(4) 0.0647(19) Uani 1 1 d . . .
H49 H 1.0251 0.2316 0.3472 0.078 Uiso 1 1 calc R . .
C50 C 0.9121(6) 0.2283(2) 0.2468(4) 0.0534(17) Uani 1 1 d . . .
C51 C 0.8106(6) 0.2344(2) 0.2825(4) 0.0560(17) Uani 1 1 d . . .
C52 C 0.8123(7) 0.2500(3) 0.3619(4) 0.073(2) Uani 1 1 d . . .
H52 H 0.8788 0.2545 0.3956 0.087 Uiso 1 1 calc R . .
C53 C 0.7160(8) 0.2591(3) 0.3917(5) 0.082(2) Uani 1 1 d . . .
C54 C 0.6207(8) 0.2506(3) 0.3384(5) 0.085(2) Uani 1 1 d . . .
H54 H 0.5543 0.2570 0.3548 0.102 Uiso 1 1 calc R . .
C55 C 0.6229(7) 0.2327(3) 0.2607(5) 0.075(2) Uani 1 1 d . . .
H55 H 0.5570 0.2252 0.2277 0.090 Uiso 1 1 calc R . .
C56 C 1.2224(6) 0.2308(3) 0.3019(4) 0.094(3) Uani 1 1 d . . .
H56A H 1.2576 0.1955 0.2949 0.141 Uiso 1 1 calc R . .
H56B H 1.2191 0.2362 0.3576 0.141 Uiso 1 1 calc R . .
H56C H 1.2628 0.2611 0.2833 0.141 Uiso 1 1 calc R . .
C57 C 0.7165(8) 0.2794(4) 0.4774(5) 0.120(3) Uani 1 1 d . . .
H57A H 0.7900 0.2810 0.5055 0.180 Uiso 1 1 calc R . .
H57B H 0.6752 0.2537 0.5043 0.180 Uiso 1 1 calc R . .
H57C H 0.6845 0.3164 0.4763 0.180 Uiso 1 1 calc R . .

loop_
_atom_site_aniso_label
_atom_site_aniso_U_11
_atom_site_aniso_U_22
_atom_site_aniso_U_33
_atom_site_aniso_U_23
_atom_site_aniso_U_13
_atom_site_aniso_U_12
Er1 0.0554(2) 0.05466(18) 0.0497(2) 0.00498(15) 0.00774(14) 0.00595(15)
N1 0.053(4) 0.056(3) 0.048(4) -0.005(2) 0.007(3) -0.005(3)
N2 0.063(4) 0.066(4) 0.064(4) 0.003(3) 0.017(4) 0.015(3)
O1 0.059(3) 0.072(3) 0.048(3) -0.014(2) 0.006(2) 0.004(2)
O2 0.062(3) 0.097(3) 0.045(3) -0.006(2) 0.010(2) 0.008(2)
O3 0.055(3) 0.062(3) 0.071(3) 0.018(2) 0.019(2) 0.014(2)
O4 0.063(3) 0.060(3) 0.070(3) 0.018(2) 0.027(2) 0.013(2)
O5 0.061(3) 0.067(3) 0.076(4) 0.019(2) 0.008(3) 0.001(2)
O6 0.061(3) 0.061(3) 0.062(3) 0.017(2) 0.003(2) -0.002(2)
C1 0.067(5) 0.067(5) 0.059(5) 0.003(4) -0.002(4) -0.008(4)
C2 0.078(6) 0.117(6) 0.064(6) -0.018(4) 0.009(5) 0.003(5)
C3 0.054(5) 0.069(5) 0.071(6) 0.001(4) 0.002(4) 0.006(4)
C4 0.047(5) 0.077(5) 0.069(6) -0.020(4) 0.011(4) 0.000(4)
C5 0.078(6) 0.100(6) 0.084(7) -0.003(5) 0.025(5) 0.013(5)
C6 0.088(7) 0.116(7) 0.110(9) 0.003(6) 0.020(6) 0.017(5)
C7 0.086(8) 0.147(8) 0.102(9) -0.039(7) 0.010(7) 0.022(6)
C8 0.083(7) 0.182(9) 0.089(8) -0.048(7) 0.036(6) -0.008(7)
C9 0.069(6) 0.149(8) 0.071(6) -0.025(5) 0.010(5) 0.015(5)
C10 0.055(5) 0.074(5) 0.063(6) 0.001(4) 0.001(4) -0.008(4)
C11 0.084(7) 0.068(5) 0.093(7) 0.006(4) 0.004(6) 0.007(4)
C12 0.067(6) 0.085(6) 0.144(10) 0.014(6) 0.003(7) -0.009(4)
C13 0.105(9) 0.063(5) 0.110(9) 0.011(5) -0.034(7) -0.013(5)
C14 0.099(7) 0.096(6) 0.072(6) -0.001(4) -0.022(6) -0.021(5)
C15 0.079(6) 0.084(5) 0.069(6) 0.008(4) -0.006(5) -0.018(4)
C16 0.048(4) 0.066(4) 0.038(4) 0.004(3) 0.001(3) 0.005(3)
C17 0.044(4) 0.046(4) 0.073(5) 0.008(3) 0.004(4) 0.005(3)
C18 0.048(4) 0.057(4) 0.049(4) -0.003(3) 0.005(3) 0.003(3)
C19 0.041(4) 0.064(4) 0.047(4) 0.002(3) -0.003(3) 0.002(3)
C20 0.054(5) 0.068(4) 0.067(5) -0.004(3) 0.009(4) -0.004(4)
C21 0.055(5) 0.083(6) 0.091(6) -0.006(4) 0.011(4) -0.007(4)
C22 0.067(6) 0.095(7) 0.098(7) 0.009(5) 0.015(5) -0.018(5)
C23 0.072(6) 0.063(5) 0.124(8) 0.001(4) 0.008(5) -0.009(4)
C24 0.051(5) 0.061(4) 0.091(6) 0.004(4) 0.008(4) 0.005(4)
C25 0.044(4) 0.052(4) 0.060(5) 0.002(3) 0.006(4) -0.001(3)
C26 0.061(5) 0.108(6) 0.072(6) 0.013(4) 0.024(4) 0.024(4)
C27 0.071(6) 0.101(6) 0.108(7) 0.009(5) 0.039(5) 0.004(5)
C28 0.046(5) 0.083(5) 0.123(8) 0.018(5) 0.008(5) 0.019(4)
C29 0.054(5) 0.077(5) 0.090(6) 0.026(4) 0.004(4) 0.011(4)
C30 0.054(5) 0.073(5) 0.074(5) 0.007(4) 0.007(4) 0.005(4)
C31 0.059(5) 0.064(4) 0.071(5) 0.000(4) 0.010(4) -0.001(4)
C32 0.058(5) 0.077(5) 0.075(5) 0.021(4) 0.014(4) 0.006(4)
C33 0.063(5) 0.046(4) 0.068(5) -0.002(3) 0.008(4) 0.005(3)
C34 0.047(5) 0.075(5) 0.071(5) -0.008(4) 0.010(4) -0.003(4)
C35 0.053(6) 0.081(5) 0.142(8) 0.012(5) -0.003(5) 0.001(4)
C36 0.057(7) 0.113(8) 0.176(10) 0.003(7) 0.001(6) 0.013(5)
C37 0.060(6) 0.106(7) 0.155(10) -0.005(6) 0.030(6) -0.013(6)
C38 0.092(8) 0.094(6) 0.112(8) 0.011(5) 0.017(6) -0.029(6)
C39 0.066(6) 0.087(6) 0.102(7) 0.008(5) 0.002(5) -0.011(4)
C40 0.056(5) 0.044(4) 0.057(5) 0.000(3) 0.000(4) 0.003(3)
C41 0.071(6) 0.070(4) 0.069(5) 0.017(4) 0.008(4) 0.000(4)
C42 0.056(5) 0.099(6) 0.090(7) 0.004(5) 0.005(5) 0.008(4)
C43 0.082(7) 0.071(5) 0.085(6) 0.011(4) 0.003(5) 0.019(4)
C44 0.084(6) 0.071(5) 0.066(6) 0.021(4) 0.007(5) 0.015(4)
C45 0.062(5) 0.062(4) 0.082(6) 0.001(4) 0.010(4) -0.001(4)
C46 0.062(5) 0.074(5) 0.047(5) 0.002(3) 0.007(4) 0.004(4)
C47 0.052(5) 0.080(5) 0.068(6) 0.004(4) 0.005(4) 0.004(4)
C48 0.072(6) 0.068(4) 0.054(5) 0.004(3) -0.004(4) 0.003(4)
C49 0.087(6) 0.061(4) 0.043(5) 0.002(3) 0.000(4) -0.002(4)
C50 0.068(5) 0.040(3) 0.047(5) -0.001(3) -0.005(4) -0.001(3)
C51 0.076(6) 0.048(4) 0.045(5) 0.008(3) 0.012(4) 0.003(3)
C52 0.104(7) 0.071(5) 0.045(5) 0.002(3) 0.020(4) 0.009(4)
C53 0.121(8) 0.067(5) 0.065(6) 0.000(4) 0.032(6) 0.007(5)
C54 0.110(8) 0.090(6) 0.066(6) 0.002(4) 0.044(6) 0.016(5)
C55 0.082(6) 0.071(5) 0.075(6) 0.008(4) 0.018(5) 0.009(4)
C56 0.080(6) 0.127(7) 0.069(6) 0.003(5) -0.005(5) -0.009(5)
C57 0.162(10) 0.137(7) 0.072(7) -0.012(5) 0.051(6) 0.017(6)

loop_
_atom_type_symbol
_atom_type_description
_atom_type_scat_dispersion_real
_atom_type_scat_dispersion_imag
_atom_type_scat_source
C C 0.0033 0.0016 'International Tables Vol C Tables 4.2.6.8 and 6.1.1.4'
H H 0.0000 0.0000 'International Tables Vol C Tables 4.2.6.8 and 6.1.1.4'
N N 0.0061 0.0033 'International Tables Vol C Tables 4.2.6.8 and 6.1.1.4'
O O 0.0106 0.0060 'International Tables Vol C Tables 4.2.6.8 and 6.1.1.4'
Er Er -0.2586 4.9576 'International Tables Vol C Tables 4.2.6.8 and 6.1.1.4'

loop_
_geom_angle_atom_site_label_1
_geom_angle_atom_site_label_2
_geom_angle_atom_site_label_3
_geom_angle
_geom_angle_site_symmetry_1
_geom_angle_site_symmetry_3
_geom_angle_publ_flag
O1 Er1 O5 120.71(15) . . ?
O1 Er1 O2 74.11(15) . . ?
O5 Er1 O2 77.33(16) . . ?
O1 Er1 O6 75.40(15) . . ?
O5 Er1 O6 73.03(14) . . ?
O2 Er1 O6 116.73(15) . . ?
O1 Er1 O3 79.08(14) . . ?
O5 Er1 O3 149.50(14) . . ?
O2 Er1 O3 87.70(15) . . ?
O6 Er1 O3 137.26(14) . . ?
O1 Er1 O4 142.79(14) . . ?
O5 Er1 O4 78.52(14) . . ?
O2 Er1 O4 80.73(15) . . ?
O6 Er1 O4 141.43(15) . . ?
O3 Er1 O4 72.87(14) . . ?
O1 Er1 N2 137.06(17) . . ?
O5 Er1 N2 78.76(18) . . ?
O2 Er1 N2 148.14(18) . . ?
O6 Er1 N2 75.21(16) . . ?
O3 Er1 N2 102.89(16) . . ?
O4 Er1 N2 74.11(16) . . ?
O1 Er1 N1 78.03(16) . . ?
O5 Er1 N1 132.15(16) . . ?
O2 Er1 N1 147.72(17) . . ?
O6 Er1 N1 70.39(14) . . ?
O3 Er1 N1 71.15(15) . . ?
O4 Er1 N1 114.07(15) . . ?
N2 Er1 N1 62.94(19) . . ?
C46 N1 C50 118.6(6) . . ?
C46 N1 Er1 119.3(4) . . ?
C50 N1 Er1 120.4(4) . . ?
C55 N2 C51 116.1(6) . . ?
C55 N2 Er1 121.4(5) . . ?
C51 N2 Er1 122.4(5) . . ?
C1 O1 Er1 138.3(4) . . ?
C3 O2 Er1 135.8(4) . . ?
C16 O3 Er1 137.7(4) . . ?
C18 O4 Er1 136.1(4) . . ?
C31 O5 Er1 135.6(4) . . ?
C33 O6 Er1 136.3(4) . . ?
O1 C1 C2 121.5(7) . . ?
O1 C1 C4 118.6(6) . . ?
C2 C1 C4 119.7(7) . . ?
C3 C2 C1 126.3(7) . . ?
C3 C2 H2 116.8 . . ?
C1 C2 H2 116.8 . . ?
O2 C3 C2 123.8(7) . . ?
O2 C3 C10 119.5(7) . . ?
C2 C3 C10 116.8(7) . . ?
C5 C4 C9 118.7(7) . . ?
C5 C4 C1 118.8(7) . . ?
C9 C4 C1 122.4(7) . . ?
C4 C5 C6 120.2(8) . . ?
C4 C5 H5 119.9 . . ?
C6 C5 H5 119.9 . . ?
C7 C6 C5 121.4(9) . . ?
C7 C6 H6 119.3 . . ?
C5 C6 H6 119.3 . . ?
C6 C7 C8 119.3(9) . . ?
C6 C7 H7 120.3 . . ?
C8 C7 H7 120.3 . . ?
C9 C8 C7 119.3(9) . . ?
C9 C8 H8 120.4 . . ?
C7 C8 H8 120.4 . . ?
C8 C9 C4 121.1(8) . . ?
C8 C9 H9 119.5 . . ?
C4 C9 H9 119.5 . . ?
C15 C10 C11 118.4(7) . . ?
C15 C10 C3 124.6(7) . . ?
C11 C10 C3 117.0(7) . . ?
C10 C11 C12 119.6(8) . . ?
C10 C11 H11 120.2 . . ?
C12 C11 H11 120.2 . . ?
C13 C12 C11 119.4(9) . . ?
C13 C12 H12 120.3 . . ?
C11 C12 H12 120.3 . . ?
C14 C13 C12 121.4(9) . . ?
C14 C13 H13 119.3 . . ?
C12 C13 H13 119.3 . . ?
C13 C14 C15 117.7(9) . . ?
C13 C14 H14 121.1 . . ?
C15 C14 H14 121.1 . . ?
C10 C15 C14 123.4(8) . . ?
C10 C15 H15 118.3 . . ?
C14 C15 H15 118.3 . . ?
O3 C16 C17 123.1(5) . . ?
O3 C16 C19 116.4(5) . . ?
C17 C16 C19 120.6(5) . . ?
C16 C17 C18 124.5(5) . . ?
C16 C17 H17 117.7 . . ?
C18 C17 H17 117.7 . . ?
O4 C18 C17 124.7(6) . . ?
O4 C18 C25 116.7(5) . . ?
C17 C18 C25 118.6(5) . . ?
C20 C19 C24 117.6(6) . . ?
C20 C19 C16 119.9(6) . . ?
C24 C19 C16 122.5(6) . . ?
C21 C20 C19 122.3(7) . . ?
C21 C20 H20 118.8 . . ?
C19 C20 H20 118.8 . . ?
C20 C21 C22 119.2(7) . . ?
C20 C21 H21 120.4 . . ?
C22 C21 H21 120.4 . . ?
C21 C22 C23 120.6(7) . . ?
C21 C22 H22 119.7 . . ?
C23 C22 H22 119.7 . . ?
C22 C23 C24 119.6(7) . . ?
C22 C23 H23 120.2 . . ?
C24 C23 H23 120.2 . . ?
C23 C24 C19 120.6(7) . . ?
C23 C24 H24 119.7 . . ?
C19 C24 H24 119.7 . . ?
C30 C25 C26 119.4(6) . . ?
C30 C25 C18 122.8(6) . . ?
C26 C25 C18 117.8(6) . . ?
C25 C26 C27 120.2(7) . . ?
C25 C26 H26 119.9 . . ?
C27 C26 H26 119.9 . . ?
C28 C27 C26 118.6(8) . . ?
C28 C27 H27 120.7 . . ?
C26 C27 H27 120.7 . . ?
C27 C28 C29 121.3(7) . . ?
C27 C28 H28 119.4 . . ?
C29 C28 H28 119.4 . . ?
C28 C29 C30 119.7(7) . . ?
C28 C29 H29 120.1 . . ?
C30 C29 H29 120.1 . . ?
C25 C30 C29 120.8(7) . . ?
C25 C30 H30 119.6 . . ?
C29 C30 H30 119.6 . . ?
O5 C31 C32 124.6(6) . . ?
O5 C31 C34 115.3(6) . . ?
C32 C31 C34 120.1(6) . . ?
C31 C32 C33 123.4(6) . . ?
C31 C32 H32 118.3 . . ?
C33 C32 H32 118.3 . . ?
O6 C33 C32 123.6(6) . . ?
O6 C33 C40 117.8(6) . . ?
C32 C33 C40 118.6(6) . . ?
C35 C34 C39 118.7(7) . . ?
C35 C34 C31 119.3(7) . . ?
C39 C34 C31 122.1(7) . . ?
C34 C35 C36 120.9(8) . . ?
C34 C35 H35 119.5 . . ?
C36 C35 H35 119.5 . . ?
C37 C36 C35 120.7(8) . . ?
C37 C36 H36 119.6 . . ?
C35 C36 H36 119.6 . . ?
C36 C37 C38 119.2(9) . . ?
C36 C37 H37 120.4 . . ?
C38 C37 H37 120.4 . . ?
C37 C38 C39 122.1(8) . . ?
C37 C38 H38 118.9 . . ?
C39 C38 H38 118.9 . . ?
C34 C39 C38 118.3(7) . . ?
C34 C39 H39 120.8 . . ?
C38 C39 H39 120.8 . . ?
C41 C40 C45 117.3(6) . . ?
C41 C40 C33 118.0(6) . . ?
C45 C40 C33 124.7(6) . . ?
C42 C41 C40 121.0(6) . . ?
C42 C41 H41 119.5 . . ?
C40 C41 H41 119.5 . . ?
C43 C42 C41 121.3(7) . . ?
C43 C42 H42 119.4 . . ?
C41 C42 H42 119.4 . . ?
C42 C43 C44 118.2(7) . . ?
C42 C43 H43 120.9 . . ?
C44 C43 H43 120.9 . . ?
C43 C44 C45 122.4(7) . . ?
C43 C44 H44 118.8 . . ?
C45 C44 H44 118.8 . . ?
C44 C45 C40 119.8(7) . . ?
C44 C45 H45 120.1 . . ?
C40 C45 H45 120.1 . . ?
N1 C46 C47 122.2(6) . . ?
N1 C46 H46 118.9 . . ?
C47 C46 H46 118.9 . . ?
C48 C47 C46 120.7(7) . . ?
C48 C47 H47 119.7 . . ?
C46 C47 H47 119.7 . . ?
C47 C48 C49 116.6(7) . . ?
C47 C48 C56 121.7(7) . . ?
C49 C48 C56 121.7(7) . . ?
C50 C49 C48 120.9(7) . . ?
C50 C49 H49 119.5 . . ?
C48 C49 H49 119.5 . . ?
N1 C50 C49 121.0(7) . . ?
N1 C50 C51 115.4(6) . . ?
C49 C50 C51 123.5(7) . . ?
N2 C51 C52 122.2(7) . . ?
N2 C51 C50 115.2(6) . . ?
C52 C51 C50 122.6(7) . . ?
C51 C52 C53 121.1(8) . . ?
C51 C52 H52 119.4 . . ?
C53 C52 H52 119.4 . . ?
C54 C53 C52 116.0(8) . . ?
C54 C53 C57 122.2(8) . . ?
C52 C53 C57 121.8(8) . . ?
C53 C54 C55 120.9(8) . . ?
C53 C54 H54 119.6 . . ?
C55 C54 H54 119.6 . . ?
N2 C55 C54 123.6(8) . . ?
N2 C55 H55 118.2 . . ?
C54 C55 H55 118.2 . . ?
C48 C56 H56A 109.5 . . ?
C48 C56 H56B 109.5 . . ?
H56A C56 H56B 109.5 . . ?
C48 C56 H56C 109.5 . . ?
H56A C56 H56C 109.5 . . ?
H56B C56 H56C 109.5 . . ?
C53 C57 H57A 109.5 . . ?
C53 C57 H57B 109.5 . . ?
H57A C57 H57B 109.5 . . ?
C53 C57 H57C 109.5 . . ?
H57A C57 H57C 109.5 . . ?
H57B C57 H57C 109.5 . . ?

loop_
_geom_bond_atom_site_label_1
_geom_bond_atom_site_label_2
_geom_bond_distance
_geom_bond_site_symmetry_2
_geom_bond_publ_flag
Er1 O1 2.296(4) . ?
Er1 O5 2.308(4) . ?
Er1 O2 2.322(4) . ?
Er1 O6 2.326(4) . ?
Er1 O3 2.331(4) . ?
Er1 O4 2.339(4) . ?
Er1 N2 2.547(6) . ?
Er1 N1 2.580(5) . ?
N1 C46 1.337(7) . ?
N1 C50 1.360(7) . ?
N2 C55 1.347(8) . ?
N2 C51 1.373(8) . ?
O1 C1 1.274(7) . ?
O2 C3 1.267(8) . ?
O3 C16 1.281(6) . ?
O4 C18 1.279(6) . ?
O5 C31 1.293(7) . ?
O6 C33 1.253(7) . ?
C1 C2 1.422(9) . ?
C1 C4 1.498(9) . ?
C2 C3 1.408(9) . ?
C2 H2 0.9300 . ?
C3 C10 1.516(9) . ?
C4 C5 1.368(9) . ?
C4 C9 1.392(9) . ?
C5 C6 1.376(10) . ?
C5 H5 0.9300 . ?
C6 C7 1.356(11) . ?
C6 H6 0.9300 . ?
C7 C8 1.393(11) . ?
C7 H7 0.9300 . ?
C8 C9 1.372(10) . ?
C8 H8 0.9300 . ?
C9 H9 0.9300 . ?
C10 C15 1.374(9) . ?
C10 C11 1.380(9) . ?
C11 C12 1.414(10) . ?
C11 H11 0.9300 . ?
C12 C13 1.387(11) . ?
C12 H12 0.9300 . ?
C13 C14 1.363(11) . ?
C13 H13 0.9300 . ?
C14 C15 1.386(9) . ?
C14 H14 0.9300 . ?
C15 H15 0.9300 . ?
C16 C17 1.401(8) . ?
C16 C19 1.499(8) . ?
C17 C18 1.410(8) . ?
C17 H17 0.9300 . ?
C18 C25 1.520(8) . ?
C19 C20 1.390(8) . ?
C19 C24 1.403(7) . ?
C20 C21 1.379(9) . ?
C20 H20 0.9300 . ?
C21 C22 1.379(9) . ?
C21 H21 0.9300 . ?
C22 C23 1.386(10) . ?
C22 H22 0.9300 . ?
C23 C24 1.395(9) . ?
C23 H23 0.9300 . ?
C24 H24 0.9300 . ?
C25 C30 1.377(8) . ?
C25 C26 1.379(8) . ?
C26 C27 1.440(9) . ?
C26 H26 0.9300 . ?
C27 C28 1.370(9) . ?
C27 H27 0.9300 . ?
C28 C29 1.373(9) . ?
C28 H28 0.9300 . ?
C29 C30 1.404(9) . ?
C29 H29 0.9300 . ?
C30 H30 0.9300 . ?
C31 C32 1.413(8) . ?
C31 C34 1.512(9) . ?
C32 C33 1.422(8) . ?
C32 H32 0.9300 . ?
C33 C40 1.525(8) . ?
C34 C35 1.375(9) . ?
C34 C39 1.400(9) . ?
C35 C36 1.396(10) . ?
C35 H35 0.9300 . ?
C36 C37 1.352(10) . ?
C36 H36 0.9300 . ?
C37 C38 1.357(10) . ?
C37 H37 0.9300 . ?
C38 C39 1.405(10) . ?
C38 H38 0.9300 . ?
C39 H39 0.9300 . ?
C40 C41 1.399(8) . ?
C40 C45 1.403(8) . ?
C41 C42 1.388(9) . ?
C41 H41 0.9300 . ?
C42 C43 1.362(9) . ?
C42 H42 0.9300 . ?
C43 C44 1.375(9) . ?
C43 H43 0.9300 . ?
C44 C45 1.384(8) . ?
C44 H44 0.9300 . ?
C45 H45 0.9300 . ?
C46 C47 1.389(8) . ?
C46 H46 0.9300 . ?
C47 C48 1.381(9) . ?
C47 H47 0.9300 . ?
C48 C49 1.397(9) . ?
C48 C56 1.518(9) . ?
C49 C50 1.390(8) . ?
C49 H49 0.9300 . ?
C50 C51 1.500(9) . ?
C51 C52 1.391(8) . ?
C52 C53 1.396(10) . ?
C52 H52 0.9300 . ?
C53 C54 1.381(10) . ?
C53 C57 1.528(10) . ?
C54 C55 1.387(9) . ?
C54 H54 0.9300 . ?
C55 H55 0.9300 . ?
C56 H56A 0.9600 . ?
C56 H56B 0.9600 . ?
C56 H56C 0.9600 . ?
C57 H57A 0.9600 . ?
C57 H57B 0.9600 . ?
C57 H57C 0.9600 . ?

loop_
_geom_torsion_atom_site_label_1
_geom_torsion_atom_site_label_2
_geom_torsion_atom_site_label_3
_geom_torsion_atom_site_label_4
_geom_torsion
_geom_torsion_site_symmetry_1
_geom_torsion_site_symmetry_2
_geom_torsion_site_symmetry_3
_geom_torsion_site_symmetry_4
_geom_torsion_publ_flag
O1 Er1 N1 C46 20.5(4) . . . . ?
O5 Er1 N1 C46 141.4(4) . . . . ?
O2 Er1 N1 C46 -10.2(6) . . . . ?
O6 Er1 N1 C46 99.1(4) . . . . ?
O3 Er1 N1 C46 -61.9(4) . . . . ?
O4 Er1 N1 C46 -122.3(4) . . . . ?
N2 Er1 N1 C46 -177.9(5) . . . . ?
O1 Er1 N1 C50 -144.3(4) . . . . ?
O5 Er1 N1 C50 -23.5(5) . . . . ?
O2 Er1 N1 C50 -175.0(4) . . . . ?
O6 Er1 N1 C50 -65.7(4) . . . . ?
O3 Er1 N1 C50 133.3(4) . . . . ?
O4 Er1 N1 C50 72.9(4) . . . . ?
N2 Er1 N1 C50 17.3(4) . . . . ?
O1 Er1 N2 C55 -160.7(4) . . . . ?
O5 Er1 N2 C55 -37.3(5) . . . . ?
O2 Er1 N2 C55 4.6(6) . . . . ?
O6 Er1 N2 C55 -112.5(5) . . . . ?
O3 Er1 N2 C55 111.5(5) . . . . ?
O4 Er1 N2 C55 43.8(4) . . . . ?
N1 Er1 N2 C55 172.2(5) . . . . ?
O1 Er1 N2 C51 15.6(5) . . . . ?
O5 Er1 N2 C51 139.0(4) . . . . ?
O2 Er1 N2 C51 -179.1(4) . . . . ?
O6 Er1 N2 C51 63.8(4) . . . . ?
O3 Er1 N2 C51 -72.2(4) . . . . ?
O4 Er1 N2 C51 -139.9(5) . . . . ?
N1 Er1 N2 C51 -11.5(4) . . . . ?
O5 Er1 O1 C1 61.0(6) . . . . ?
O2 Er1 O1 C1 -3.3(6) . . . . ?
O6 Er1 O1 C1 120.6(6) . . . . ?
O3 Er1 O1 C1 -94.0(6) . . . . ?
O4 Er1 O1 C1 -52.6(7) . . . . ?
N2 Er1 O1 C1 168.8(6) . . . . ?
N1 Er1 O1 C1 -166.8(6) . . . . ?
O1 Er1 O2 C3 5.9(6) . . . . ?
O5 Er1 O2 C3 -121.6(6) . . . . ?
O6 Er1 O2 C3 -58.2(7) . . . . ?
O3 Er1 O2 C3 85.2(6) . . . . ?
O4 Er1 O2 C3 158.2(6) . . . . ?
N2 Er1 O2 C3 -163.8(6) . . . . ?
N1 Er1 O2 C3 37.2(8) . . . . ?
O1 Er1 O3 C16 158.8(6) . . . . ?
O5 Er1 O3 C16 24.6(7) . . . . ?
O2 Er1 O3 C16 84.5(6) . . . . ?
O6 Er1 O3 C16 -147.2(5) . . . . ?
O4 Er1 O3 C16 3.5(5) . . . . ?
N2 Er1 O3 C16 -65.1(6) . . . . ?
N1 Er1 O3 C16 -120.3(6) . . . . ?
O1 Er1 O4 C18 -36.2(7) . . . . ?
O5 Er1 O4 C18 -162.7(6) . . . . ?
O2 Er1 O4 C18 -83.9(6) . . . . ?
O6 Er1 O4 C18 154.4(5) . . . . ?
O3 Er1 O4 C18 6.6(5) . . . . ?
N2 Er1 O4 C18 115.9(6) . . . . ?
N1 Er1 O4 C18 66.0(6) . . . . ?
O1 Er1 O5 C31 75.4(6) . . . . ?
O2 Er1 O5 C31 138.0(6) . . . . ?
O6 Er1 O5 C31 14.6(6) . . . . ?
O3 Er1 O5 C31 -159.5(5) . . . . ?
O4 Er1 O5 C31 -139.0(6) . . . . ?
N2 Er1 O5 C31 -63.2(6) . . . . ?
N1 Er1 O5 C31 -26.8(7) . . . . ?
O1 Er1 O6 C33 -150.5(6) . . . . ?
O5 Er1 O6 C33 -21.3(6) . . . . ?
O2 Er1 O6 C33 -87.1(6) . . . . ?
O3 Er1 O6 C33 154.3(5) . . . . ?
O4 Er1 O6 C33 22.9(7) . . . . ?
N2 Er1 O6 C33 61.2(6) . . . . ?
N1 Er1 O6 C33 127.3(6) . . . . ?
Er1 O1 C1 C2 1.3(10) . . . . ?
Er1 O1 C1 C4 -174.4(4) . . . . ?
O1 C1 C2 C3 0.9(11) . . . . ?
C4 C1 C2 C3 176.5(7) . . . . ?
Er1 O2 C3 C2 -6.4(11) . . . . ?
Er1 O2 C3 C10 174.9(4) . . . . ?
C1 C2 C3 O2 1.7(12) . . . . ?
C1 C2 C3 C10 -179.7(6) . . . . ?
O1 C1 C4 C5 30.0(9) . . . . ?
C2 C1 C4 C5 -145.7(7) . . . . ?
O1 C1 C4 C9 -154.8(7) . . . . ?
C2 C1 C4 C9 29.5(10) . . . . ?
C9 C4 C5 C6 -0.3(11) . . . . ?
C1 C4 C5 C6 175.1(7) . . . . ?
C4 C5 C6 C7 -1.1(13) . . . . ?
C5 C6 C7 C8 2.8(15) . . . . ?
C6 C7 C8 C9 -3.1(14) . . . . ?
C7 C8 C9 C4 1.7(14) . . . . ?
C5 C4 C9 C8 0.0(12) . . . . ?
C1 C4 C9 C8 -175.3(7) . . . . ?
O2 C3 C10 C15 147.1(7) . . . . ?
C2 C3 C10 C15 -31.7(10) . . . . ?
O2 C3 C10 C11 -29.6(9) . . . . ?
C2 C3 C10 C11 151.7(7) . . . . ?
C15 C10 C11 C12 0.1(10) . . . . ?
C3 C10 C11 C12 177.0(6) . . . . ?
C10 C11 C12 C13 -2.2(11) . . . . ?
C11 C12 C13 C14 2.7(12) . . . . ?
C12 C13 C14 C15 -1.1(12) . . . . ?
C11 C10 C15 C14 1.5(10) . . . . ?
C3 C10 C15 C14 -175.1(6) . . . . ?
C13 C14 C15 C10 -1.0(11) . . . . ?
Er1 O3 C16 C17 -11.0(9) . . . . ?
Er1 O3 C16 C19 169.6(4) . . . . ?
O3 C16 C17 C18 9.8(10) . . . . ?
C19 C16 C17 C18 -170.9(5) . . . . ?
Er1 O4 C18 C17 -8.6(9) . . . . ?
Er1 O4 C18 C25 173.3(4) . . . . ?
C16 C17 C18 O4 -0.6(10) . . . . ?
C16 C17 C18 C25 177.5(6) . . . . ?
O3 C16 C19 C20 17.0(8) . . . . ?
C17 C16 C19 C20 -162.4(6) . . . . ?
O3 C16 C19 C24 -162.1(5) . . . . ?
C17 C16 C19 C24 18.6(9) . . . . ?
C24 C19 C20 C21 -1.2(9) . . . . ?
C16 C19 C20 C21 179.7(6) . . . . ?
C19 C20 C21 C22 1.8(10) . . . . ?
C20 C21 C22 C23 -0.5(11) . . . . ?
C21 C22 C23 C24 -1.3(12) . . . . ?
C22 C23 C24 C19 1.9(11) . . . . ?
C20 C19 C24 C23 -0.7(9) . . . . ?
C16 C19 C24 C23 178.4(6) . . . . ?
O4 C18 C25 C30 -145.9(6) . . . . ?
C17 C18 C25 C30 35.9(9) . . . . ?
O4 C18 C25 C26 33.8(8) . . . . ?
C17 C18 C25 C26 -144.4(6) . . . . ?
C30 C25 C26 C27 -0.6(10) . . . . ?
C18 C25 C26 C27 179.7(6) . . . . ?
C25 C26 C27 C28 2.6(11) . . . . ?
C26 C27 C28 C29 -2.6(12) . . . . ?
C27 C28 C29 C30 0.6(12) . . . . ?
C26 C25 C30 C29 -1.5(10) . . . . ?
C18 C25 C30 C29 178.2(6) . . . . ?
C28 C29 C30 C25 1.5(11) . . . . ?
Er1 O5 C31 C32 -6.9(11) . . . . ?
Er1 O5 C31 C34 174.9(4) . . . . ?
O5 C31 C32 C33 -5.7(11) . . . . ?
C34 C31 C32 C33 172.5(6) . . . . ?
Er1 O6 C33 C32 19.3(10) . . . . ?
Er1 O6 C33 C40 -160.2(4) . . . . ?
C31 C32 C33 O6 -0.1(11) . . . . ?
C31 C32 C33 C40 179.4(6) . . . . ?
O5 C31 C34 C35 -20.6(10) . . . . ?
C32 C31 C34 C35 161.1(7) . . . . ?
O5 C31 C34 C39 159.8(6) . . . . ?
C32 C31 C34 C39 -18.5(10) . . . . ?
C39 C34 C35 C36 -1.0(12) . . . . ?
C31 C34 C35 C36 179.4(7) . . . . ?
C34 C35 C36 C37 -0.5(15) . . . . ?
C35 C36 C37 C38 2.4(16) . . . . ?
C36 C37 C38 C39 -2.9(15) . . . . ?
C35 C34 C39 C38 0.6(11) . . . . ?
C31 C34 C39 C38 -179.8(7) . . . . ?
C37 C38 C39 C34 1.4(13) . . . . ?
O6 C33 C40 C41 12.7(9) . . . . ?
C32 C33 C40 C41 -166.9(6) . . . . ?
O6 C33 C40 C45 -169.0(6) . . . . ?
C32 C33 C40 C45 11.5(9) . . . . ?
C45 C40 C41 C42 -0.2(10) . . . . ?
C33 C40 C41 C42 178.3(6) . . . . ?
C40 C41 C42 C43 1.5(12) . . . . ?
C41 C42 C43 C44 -1.6(12) . . . . ?
C42 C43 C44 C45 0.4(12) . . . . ?
C43 C44 C45 C40 0.8(11) . . . . ?
C41 C40 C45 C44 -0.9(10) . . . . ?
C33 C40 C45 C44 -179.3(6) . . . . ?
C50 N1 C46 C47 0.9(8) . . . . ?
Er1 N1 C46 C47 -164.1(4) . . . . ?
N1 C46 C47 C48 1.0(9) . . . . ?
C46 C47 C48 C49 -1.0(9) . . . . ?
C46 C47 C48 C56 176.8(6) . . . . ?
C47 C48 C49 C50 -0.8(9) . . . . ?
C56 C48 C49 C50 -178.6(6) . . . . ?
C46 N1 C50 C49 -2.8(8) . . . . ?
Er1 N1 C50 C49 162.2(4) . . . . ?
C46 N1 C50 C51 173.7(5) . . . . ?
Er1 N1 C50 C51 -21.4(6) . . . . ?
C48 C49 C50 N1 2.7(9) . . . . ?
C48 C49 C50 C51 -173.4(5) . . . . ?
C55 N2 C51 C52 -0.1(8) . . . . ?
Er1 N2 C51 C52 -176.6(4) . . . . ?
C55 N2 C51 C50 -177.8(5) . . . . ?
Er1 N2 C51 C50 5.7(6) . . . . ?
N1 C50 C51 N2 10.2(7) . . . . ?
C49 C50 C51 N2 -173.4(5) . . . . ?
N1 C50 C51 C52 -167.5(5) . . . . ?
C49 C50 C51 C52 8.9(9) . . . . ?
N2 C51 C52 C53 -2.0(9) . . . . ?
C50 C51 C52 C53 175.6(6) . . . . ?
C51 C52 C53 C54 1.1(10) . . . . ?
C51 C52 C53 C57 -176.6(6) . . . . ?
C52 C53 C54 C55 1.6(10) . . . . ?
C57 C53 C54 C55 179.3(6) . . . . ?
C51 N2 C55 C54 3.0(9) . . . . ?
Er1 N2 C55 C54 179.5(5) . . . . ?
C53 C54 C55 N2 -3.9(11) . . . . ?
